data_4086953
loop_
_publ_author_name
'Pal, Shrinwantu'
'Kusumoto, Shuhei'
'Nozaki, Kyoko'

_publ_section_title
;
 Facile Styrene Formation from Ethylene and a Phenylplatinum(II) Complex
 Leading to an Observable Platinum(II) Hydride
;
_journal_issue 3
_journal_name_full Organometallics
_journal_page_first 502
_journal_paper_doi 10.1021/acs.organomet.6b00892
_journal_volume 36
_journal_year 2017
_chemical_formula_sum 'C16 H29 O3 P Pt S2'
_chemical_formula_weight 559.57
_chemical_name_systematic complex8-sme2
_space_group_crystal_system monoclinic
_space_group_IT_number 14
_space_group_name_Hall '-P 2yn'
_space_group_name_H-M_alt 'P 1 21/n 1'
_symmetry_cell_setting monoclinic
_symmetry_space_group_name_Hall '-P 2yn'
_symmetry_space_group_name_H-M 'P 1 21/n 1'
_atom_sites_solution_hydrogens mixed
_audit_creation_method SHELXL-2014/7
_cell_angle_alpha 90
_cell_angle_beta 101.966(3)
_cell_angle_gamma 90
_cell_formula_units_Z 4
_cell_length_a 14.600(3)
_cell_length_b 8.0423(18)
_cell_length_c 16.644(4)
_cell_measurement_reflns_used 6931
_cell_measurement_temperature 93
_cell_measurement_theta_max 30.9
_cell_measurement_theta_min 2.5
_cell_volume 1911.8(7)
_computing_cell_refinement
;
Rigaku CrystalClear-SM Expert 2.0 r3
;
_computing_data_collection
;
Rigaku CrystalClear-SM Expert 2.0 r3
;
_computing_data_reduction
;
Rigaku CrystalClear-SM Expert 2.0 r3
;
_computing_molecular_graphics 'Yadokari-XG 2009 (Wakita Nemoto et al., 2009)'
_computing_publication_material 'Yadokari-XG 2009 (Wakita,Nemoto et al., 2009)'
_computing_structure_refinement 'SHELXL-2014/7 (Sheldrick, 2014)'
_diffrn_ambient_temperature 93(2)
_diffrn_detector_area_resol_mean 28.5714
_diffrn_measured_fraction_theta_full 0.952
_diffrn_measured_fraction_theta_max 0.953
_diffrn_measurement_device_type
;
Rigaku CrystalClear-SM Expert 2.0 r3
;
_diffrn_measurement_method 'profile data from \w-scans'
_diffrn_radiation_monochromator Confocal
_diffrn_radiation_type MoK\a
_diffrn_radiation_wavelength 0.71075
_diffrn_reflns_av_R_equivalents 0.0441
_diffrn_reflns_av_unetI/netI 0.0351
_diffrn_reflns_Laue_measured_fraction_full 0.952
_diffrn_reflns_Laue_measured_fraction_max 0.953
_diffrn_reflns_limit_h_max 18
_diffrn_reflns_limit_h_min -16
_diffrn_reflns_limit_k_max 10
_diffrn_reflns_limit_k_min -10
_diffrn_reflns_limit_l_max 18
_diffrn_reflns_limit_l_min -21
_diffrn_reflns_number 13216
_diffrn_reflns_point_group_measured_fraction_full 0.952
_diffrn_reflns_point_group_measured_fraction_max 0.953
_diffrn_reflns_theta_full 25.242
_diffrn_reflns_theta_max 27.497
_diffrn_reflns_theta_min 2.825
_diffrn_source 'Rotating Anode'
_exptl_absorpt_coefficient_mu 7.652
_exptl_absorpt_correction_T_max 0.398
_exptl_absorpt_correction_T_min 0.188
_exptl_absorpt_correction_type numerical
_exptl_crystal_colour Colorless
_exptl_crystal_density_diffrn 1.944
_exptl_crystal_description Block
_exptl_crystal_F_000 1096
_exptl_crystal_size_max 0.320
_exptl_crystal_size_mid 0.260
_exptl_crystal_size_min 0.150
_refine_diff_density_max 2.510
_refine_diff_density_min -3.374
_refine_diff_density_rms 0.170
_refine_ls_extinction_method none
_refine_ls_goodness_of_fit_ref 1.108
_refine_ls_matrix_type full
_refine_ls_number_parameters 220
_refine_ls_number_reflns 4188
_refine_ls_number_restraints 0
_refine_ls_restrained_S_all 1.108
_refine_ls_R_factor_all 0.0305
_refine_ls_R_factor_gt 0.0297
_refine_ls_shift/su_max 0.002
_refine_ls_shift/su_mean 0.000
_refine_ls_structure_factor_coef Fsqd
_refine_ls_weighting_details 'w=1/[\s^2^(Fo^2^)+(0.0469P)^2^+2.4324P] where P=(Fo^2^+2Fc^2^)/3'
_refine_ls_weighting_scheme calc
_refine_ls_wR_factor_gt 0.0782
_refine_ls_wR_factor_ref 0.0788
_reflns_Friedel_coverage 0.000
_reflns_number_gt 4074
_reflns_number_total 4188
_reflns_threshold_expression 'I > 2\s(I)'
_cod_data_source_file complex8-sme2.cif
_cod_data_source_block complex8-sme2
_cod_depositor_comments
;
The following automatic conversions were performed:

'_exptl_absorpt_correction_type' value 'Numerical' changed to
'numerical' according to
/usr/data/users/saulius/crontab/automatic-downloads/rss-feeds/ACS/lib/dictionaries/cif_core.dic
dictionary named 'cif_core.dic' version 2.4.2 from 2011-04-26.

Automatic conversion script
Id: cif_fix_values 4268 2015-11-12 08:31:59Z antanas 

 Adding full bibliography for 4086950--4086953.cif.
;
_cod_original_sg_symbol_H-M 'P 21/n'
_cod_database_code 4086953
_shelx_shelxl_version_number 2014/7
_shelx_space_group_comment
;
The symmetry employed for this shelxl refinement is uniquely defined
by the following loop, which should always be used as a source of
symmetry information in preference to the above space-group names.
They are only intended as comments.
;
_shelx_estimated_absorpt_t_min 0.193
_shelx_estimated_absorpt_t_max 0.393

loop_
_space_group_symop_operation_xyz
'x, y, z'
'-x+1/2, y+1/2, -z+1/2'
'-x, -y, -z'
'x-1/2, -y-1/2, z-1/2'

loop_
_atom_site_label
_atom_site_type_symbol
_atom_site_fract_x
_atom_site_fract_y
_atom_site_fract_z
_atom_site_U_iso_or_equiv
_atom_site_adp_type
_atom_site_occupancy
_atom_site_site_symmetry_order
_atom_site_calc_flag
_atom_site_refinement_flags_posn
_atom_site_refinement_flags_adp
Pt1 Pt 0.56599(2) 0.70365(2) 0.66085(2) 0.01029(8) Uani 1 1 d . .
H1 H 0.618(3) 0.573(5) 0.653(2) 0.007(9) Uiso 1 1 d . .
P1 P 0.55013(6) 0.63809(10) 0.78870(5) 0.00886(17) Uani 1 1 d . .
S1 S 0.38190(6) 0.89062(10) 0.66267(5) 0.01248(17) Uani 1 1 d . .
O1 O 0.47890(18) 0.9231(3) 0.64986(16) 0.0137(5) Uani 1 1 d . .
O2 O 0.3445(2) 0.7346(3) 0.62683(18) 0.0176(6) Uani 1 1 d . .
O3 O 0.32362(19) 1.0344(3) 0.63820(16) 0.0185(5) Uani 1 1 d . .
S2 S 0.59100(7) 0.79505(9) 0.53470(6) 0.01280(19) Uani 1 1 d . .
C1 C 0.5034(2) 0.4233(4) 0.7984(2) 0.0120(6) Uani 1 1 d . .
C2 C 0.5763(3) 0.2924(4) 0.7875(3) 0.0177(8) Uani 1 1 d . .
H2 H 0.6267 0.2900 0.8366 0.026 Uiso 1 1 calc R U
H2A H 0.6024 0.3208 0.7395 0.026 Uiso 1 1 calc R U
H2B H 0.5465 0.1829 0.7793 0.026 Uiso 1 1 calc R U
C3 C 0.4705(3) 0.3914(5) 0.8791(2) 0.0193(8) Uani 1 1 d . .
H3 H 0.4514 0.2750 0.8813 0.029 Uiso 1 1 calc R U
H3A H 0.4173 0.4641 0.8818 0.029 Uiso 1 1 calc R U
H3B H 0.5219 0.4150 0.9258 0.029 Uiso 1 1 calc R U
C4 C 0.4179(3) 0.4067(4) 0.7271(2) 0.0172(7) Uani 1 1 d . .
H4 H 0.3910 0.2951 0.7277 0.026 Uiso 1 1 calc R U
H4A H 0.4374 0.4245 0.6749 0.026 Uiso 1 1 calc R U
H4B H 0.3708 0.4899 0.7333 0.026 Uiso 1 1 calc R U
C5 C 0.6671(3) 0.6719(5) 0.8618(2) 0.0144(7) Uani 1 1 d . .
C6 C 0.7448(3) 0.6042(5) 0.8203(2) 0.0176(7) Uani 1 1 d . .
H6 H 0.8057 0.6161 0.8579 0.026 Uiso 1 1 calc R U
H6A H 0.7450 0.6670 0.7699 0.026 Uiso 1 1 calc R U
H6B H 0.7331 0.4864 0.8069 0.026 Uiso 1 1 calc R U
C7 C 0.6822(3) 0.5925(5) 0.9475(2) 0.0199(8) Uani 1 1 d . .
H7 H 0.7463 0.6143 0.9773 0.030 Uiso 1 1 calc R U
H7A H 0.6721 0.4722 0.9420 0.030 Uiso 1 1 calc R U
H7B H 0.6377 0.6403 0.9779 0.030 Uiso 1 1 calc R U
C8 C 0.6801(3) 0.8616(5) 0.8701(2) 0.0183(8) Uani 1 1 d . .
H8 H 0.6369 0.9066 0.9024 0.027 Uiso 1 1 calc R U
H8A H 0.6671 0.9124 0.8154 0.027 Uiso 1 1 calc R U
H8B H 0.7447 0.8866 0.8977 0.027 Uiso 1 1 calc R U
C9 C 0.4645(3) 0.7763(4) 0.8247(2) 0.0113(7) Uani 1 1 d . .
C10 C 0.4654(3) 0.7811(4) 0.9078(2) 0.0152(8) Uani 1 1 d . .
H10 H 0.5094 0.7142 0.9438 0.018 Uiso 1 1 calc R U
C11 C 0.4042(3) 0.8806(5) 0.9407(2) 0.0168(7) Uani 1 1 d . .
H11 H 0.4078 0.8825 0.9983 0.020 Uiso 1 1 calc R U
C12 C 0.3382(3) 0.9768(5) 0.8893(2) 0.0175(7) Uani 1 1 d . .
H12 H 0.2957 1.0438 0.9112 0.021 Uiso 1 1 calc R U
C13 C 0.3350(2) 0.9739(4) 0.8052(2) 0.0148(7) Uani 1 1 d . .
H13 H 0.2903 1.0406 0.7698 0.018 Uiso 1 1 calc R U
C14 C 0.3963(2) 0.8744(4) 0.7720(2) 0.0120(7) Uani 1 1 d . .
C15 C 0.6724(3) 0.6664(5) 0.4948(2) 0.0174(7) Uani 1 1 d . .
H15 H 0.6485 0.5523 0.4882 0.026 Uiso 1 1 calc R U
H15A H 0.7332 0.6674 0.5332 0.026 Uiso 1 1 calc R U
H15B H 0.6797 0.7097 0.4415 0.026 Uiso 1 1 calc R U
C16 C 0.4844(3) 0.7530(5) 0.4613(2) 0.0165(7) Uani 1 1 d . .
H16 H 0.4887 0.8003 0.4080 0.025 Uiso 1 1 calc R U
H16A H 0.4315 0.8031 0.4802 0.025 Uiso 1 1 calc R U
H16B H 0.4751 0.6325 0.4558 0.025 Uiso 1 1 calc R U

loop_
_atom_site_aniso_label
_atom_site_aniso_U_11
_atom_site_aniso_U_22
_atom_site_aniso_U_33
_atom_site_aniso_U_23
_atom_site_aniso_U_13
_atom_site_aniso_U_12
Pt1 0.01128(11) 0.00928(10) 0.00973(10) 0.00034(4) 0.00087(6) -0.00069(4)
P1 0.0093(4) 0.0070(4) 0.0096(4) 0.0001(3) 0.0005(3) -0.0001(3)
S1 0.0131(4) 0.0088(4) 0.0135(4) 0.0021(3) -0.0017(3) 0.0006(3)
O1 0.0166(12) 0.0088(11) 0.0164(12) 0.0034(9) 0.0048(10) 0.0003(9)
O2 0.0169(14) 0.0109(11) 0.0211(14) -0.0005(11) -0.0049(11) -0.0032(10)
O3 0.0200(14) 0.0144(12) 0.0187(13) 0.0038(10) -0.0017(11) 0.0065(11)
S2 0.0153(5) 0.0114(4) 0.0115(4) 0.0004(3) 0.0023(4) -0.0008(3)
C1 0.0157(17) 0.0072(14) 0.0131(16) 0.0003(12) 0.0029(13) -0.0007(12)
C2 0.018(2) 0.0081(16) 0.025(2) -0.0015(13) 0.0003(17) 0.0040(12)
C3 0.024(2) 0.0152(17) 0.0199(18) 0.0044(14) 0.0065(16) -0.0063(14)
C4 0.0169(18) 0.0105(16) 0.0228(19) -0.0014(14) 0.0009(15) -0.0031(13)
C5 0.0126(18) 0.0145(15) 0.0149(18) -0.0021(14) 0.0005(14) -0.0018(14)
C6 0.0103(17) 0.0220(18) 0.0189(18) -0.0021(15) -0.0003(14) -0.0002(14)
C7 0.0150(18) 0.027(2) 0.0147(17) 0.0013(15) -0.0026(14) 0.0016(15)
C8 0.0190(19) 0.0141(17) 0.0213(19) -0.0061(14) 0.0029(15) -0.0072(14)
C9 0.0078(17) 0.0048(14) 0.0212(19) 0.0011(12) 0.0029(14) 0.0001(11)
C10 0.017(2) 0.0126(16) 0.0148(19) 0.0024(13) 0.0011(15) 0.0034(13)
C11 0.0189(18) 0.0172(17) 0.0154(17) -0.0011(14) 0.0059(14) -0.0007(14)
C12 0.0159(18) 0.0130(16) 0.0255(19) 0.0020(14) 0.0088(15) 0.0002(14)
C13 0.0107(17) 0.0107(15) 0.0220(18) 0.0038(14) 0.0012(14) 0.0014(13)
C14 0.0105(16) 0.0099(15) 0.0140(16) 0.0014(12) -0.0013(13) -0.0020(12)
C15 0.020(2) 0.0165(16) 0.0172(18) 0.0020(15) 0.0073(15) 0.0051(15)
C16 0.0160(19) 0.0179(17) 0.0139(18) 0.0032(16) -0.0006(14) 0.0014(16)

loop_
_atom_type_symbol
_atom_type_description
_atom_type_scat_dispersion_real
_atom_type_scat_dispersion_imag
_atom_type_scat_source
S S 0.1246 0.1234 'International Tables Vol C Tables 4.2.6.8 and 6.1.1.4'
P P 0.1023 0.0942 'International Tables Vol C Tables 4.2.6.8 and 6.1.1.4'
Pt Pt -1.7033 8.3905 'International Tables Vol C Tables 4.2.6.8 and 6.1.1.4'
O O 0.0106 0.0060 'International Tables Vol C Tables 4.2.6.8 and 6.1.1.4'
C C 0.0033 0.0016 'International Tables Vol C Tables 4.2.6.8 and 6.1.1.4'
H H 0.0000 0.0000 'International Tables Vol C Tables 4.2.6.8 and 6.1.1.4'

loop_
_geom_angle_atom_site_label_1
_geom_angle_atom_site_label_2
_geom_angle_atom_site_label_3
_geom_angle
O1 Pt1 P1 95.59(7)
O1 Pt1 S2 82.25(7)
P1 Pt1 S2 174.13(3)
O1 Pt1 H1 169.8(17)
P1 Pt1 H1 94.5(17)
S2 Pt1 H1 87.9(17)
C9 P1 C1 103.95(16)
C9 P1 C5 106.44(17)
C1 P1 C5 111.80(17)
C9 P1 Pt1 111.84(12)
C1 P1 Pt1 114.06(11)
C5 P1 Pt1 108.47(13)
O3 S1 O2 115.37(17)
O3 S1 O1 109.86(15)
O2 S1 O1 112.29(16)
O3 S1 C14 106.45(17)
O2 S1 C14 108.07(17)
O1 S1 C14 103.97(16)
S1 O1 Pt1 113.74(13)
C16 S2 C15 100.7(2)
C16 S2 Pt1 106.12(14)
C15 S2 Pt1 112.97(13)
C2 C1 C3 109.8(3)
C2 C1 C4 108.7(3)
C3 C1 C4 108.0(3)
C2 C1 P1 110.3(3)
C3 C1 P1 114.4(2)
C4 C1 P1 105.4(2)
C1 C2 H2 109.5
C1 C2 H2A 109.5
H2 C2 H2A 109.5
C1 C2 H2B 109.5
H2 C2 H2B 109.5
H2A C2 H2B 109.5
C1 C3 H3 109.5
C1 C3 H3A 109.5
H3 C3 H3A 109.5
C1 C3 H3B 109.5
H3 C3 H3B 109.5
H3A C3 H3B 109.5
C1 C4 H4 109.5
C1 C4 H4A 109.5
H4 C4 H4A 109.5
C1 C4 H4B 109.5
H4 C4 H4B 109.5
H4A C4 H4B 109.5
C7 C5 C8 109.7(3)
C7 C5 C6 106.9(3)
C8 C5 C6 107.5(3)
C7 C5 P1 118.1(3)
C8 C5 P1 106.1(3)
C6 C5 P1 108.0(3)
C5 C6 H6 109.5
C5 C6 H6A 109.5
H6 C6 H6A 109.5
C5 C6 H6B 109.5
H6 C6 H6B 109.5
H6A C6 H6B 109.5
C5 C7 H7 109.5
C5 C7 H7A 109.5
H7 C7 H7A 109.5
C5 C7 H7B 109.5
H7 C7 H7B 109.5
H7A C7 H7B 109.5
C5 C8 H8 109.5
C5 C8 H8A 109.5
H8 C8 H8A 109.5
C5 C8 H8B 109.5
H8 C8 H8B 109.5
H8A C8 H8B 109.5
C10 C9 C14 117.6(3)
C10 C9 P1 118.1(3)
C14 C9 P1 124.3(3)
C9 C10 C11 122.4(4)
C9 C10 H10 118.8
C11 C10 H10 118.8
C12 C11 C10 119.9(4)
C12 C11 H11 120.0
C10 C11 H11 120.0
C11 C12 C13 119.1(3)
C11 C12 H12 120.5
C13 C12 H12 120.5
C12 C13 C14 121.2(3)
C12 C13 H13 119.4
C14 C13 H13 119.4
C13 C14 C9 119.8(3)
C13 C14 S1 114.2(3)
C9 C14 S1 126.0(3)
S2 C15 H15 109.5
S2 C15 H15A 109.5
H15 C15 H15A 109.5
S2 C15 H15B 109.5
H15 C15 H15B 109.5
H15A C15 H15B 109.5
S2 C16 H16 109.5
S2 C16 H16A 109.5
H16 C16 H16A 109.5
S2 C16 H16B 109.5
H16 C16 H16B 109.5
H16A C16 H16B 109.5

loop_
_geom_bond_atom_site_label_1
_geom_bond_atom_site_label_2
_geom_bond_distance
Pt1 O1 2.161(2)
Pt1 P1 2.2504(10)
Pt1 S2 2.3238(11)
Pt1 H1 1.32(4)
P1 C9 1.863(4)
P1 C1 1.877(3)
P1 C5 1.900(4)
S1 O3 1.443(3)
S1 O2 1.447(3)
S1 O1 1.498(3)
S1 C14 1.792(4)
S2 C16 1.800(4)
S2 C15 1.803(4)
C1 C2 1.535(5)
C1 C3 1.539(5)
C1 C4 1.539(5)
C2 H2 0.9800
C2 H2A 0.9800
C2 H2B 0.9800
C3 H3 0.9800
C3 H3A 0.9800
C3 H3B 0.9800
C4 H4 0.9800
C4 H4A 0.9800
C4 H4B 0.9800
C5 C7 1.537(5)
C5 C8 1.540(5)
C5 C6 1.544(5)
C6 H6 0.9800
C6 H6A 0.9800
C6 H6B 0.9800
C7 H7 0.9800
C7 H7A 0.9800
C7 H7B 0.9800
C8 H8 0.9800
C8 H8A 0.9800
C8 H8B 0.9800
C9 C10 1.380(6)
C9 C14 1.421(5)
C10 C11 1.394(5)
C10 H10 0.9500
C11 C12 1.384(5)
C11 H11 0.9500
C12 C13 1.391(5)
C12 H12 0.9500
C13 C14 1.398(5)
C13 H13 0.9500
C15 H15 0.9800
C15 H15A 0.9800
C15 H15B 0.9800
C16 H16 0.9800
C16 H16A 0.9800
C16 H16B 0.9800

loop_
_geom_torsion_atom_site_label_1
_geom_torsion_atom_site_label_2
_geom_torsion_atom_site_label_3
_geom_torsion_atom_site_label_4
_geom_torsion
O3 S1 O1 Pt1 -168.50(15)
O2 S1 O1 Pt1 -38.7(2)
C14 S1 O1 Pt1 77.92(17)
C9 P1 C1 C2 -168.7(3)
C5 P1 C1 C2 -54.2(3)
Pt1 P1 C1 C2 69.3(3)
C9 P1 C1 C3 -44.3(3)
C5 P1 C1 C3 70.2(3)
Pt1 P1 C1 C3 -166.3(2)
C9 P1 C1 C4 74.2(3)
C5 P1 C1 C4 -171.4(2)
Pt1 P1 C1 C4 -47.9(3)
C1 P1 C9 C10 73.3(3)
C5 P1 C9 C10 -44.9(3)
Pt1 P1 C9 C10 -163.2(3)
C1 P1 C9 C14 -105.0(3)
C5 P1 C9 C14 136.8(3)
Pt1 P1 C9 C14 18.5(3)
C14 C9 C10 C11 -1.6(5)
P1 C9 C10 C11 180.0(3)
C9 C10 C11 C12 1.3(6)
C10 C11 C12 C13 -0.8(6)
C11 C12 C13 C14 0.8(5)
C12 C13 C14 C9 -1.1(5)
C12 C13 C14 S1 -179.2(3)
C10 C9 C14 C13 1.5(5)
P1 C9 C14 C13 179.8(3)
C10 C9 C14 S1 179.3(3)
P1 C9 C14 S1 -2.4(5)
O3 S1 C14 C13 13.2(3)
O2 S1 C14 C13 -111.3(3)
O1 S1 C14 C13 129.2(3)
O3 S1 C14 C9 -164.7(3)
O2 S1 C14 C9 70.8(3)
O1 S1 C14 C9 -48.7(3)
